data_2204866
loop_
_publ_author_name
'Lei Wang'
'Jing-Ping Zhang'
'Bin Zhang'

_publ_section_title
;
 4,4',5,5'-Tetrakis(methylsulfanyl)tetrathiafulvalene
;
_journal_issue 1
_journal_name_full 'Acta Crystallographica Section E'
_journal_page_first o65
_journal_page_last o66
_journal_paper_doi 10.1107/S1600536804031769
_journal_volume 61
_journal_year 2005
_chemical_formula_iupac 'C10 H12 S8'
_chemical_formula_moiety 'C10 H12 S8'
_chemical_formula_sum 'C10 H12 S8'
_chemical_formula_weight 388.68
_chemical_name_systematic
;
4,4',5,5'-Tetrakis(methylsulfanyl)tetrathiafulvalene
;
_space_group_IT_number 14
_symmetry_cell_setting monoclinic
_symmetry_space_group_name_Hall '-P 2yn'
_symmetry_space_group_name_H-M 'P 1 21/n 1'
_atom_sites_solution_hydrogens geom
_atom_sites_solution_primary direct
_atom_sites_solution_secondary difmap
_cell_angle_alpha 90.00
_cell_angle_beta 106.2130(10)
_cell_angle_gamma 90.00
_cell_formula_units_Z 4
_cell_length_a 14.0010(2)
_cell_length_b 7.08110(10)
_cell_length_c 15.6584(3)
_cell_measurement_reflns_used 19853
_cell_measurement_temperature 296(2)
_cell_measurement_theta_max 27.485
_cell_measurement_theta_min 3.395
_cell_volume 1490.67(4)
_computing_cell_refinement 'HKL Scalepack (Otwinowski & Minor, 1997)'
_computing_data_collection 'COLLECT (Nonius, 1997--2000)'
_computing_data_reduction 'HKL Denzo (Otwinowski & Minor, 1997) and Scalepack'
_computing_molecular_graphics 'XP (Bruker, 1998)'
_computing_publication_material SHELXL97
_computing_structure_refinement 'SHELXL97 (Sheldrick, 1997)'
_computing_structure_solution 'SHELXS97 (Sheldrick, 1997)'
_diffrn_ambient_temperature 296(2)
_diffrn_detector_area_resol_mean 9
_diffrn_measured_fraction_theta_full 0.991
_diffrn_measured_fraction_theta_max 0.991
_diffrn_measurement_device_type 'Nonius KappaCCD'
_diffrn_measurement_method '\f or \w scans?'
_diffrn_radiation_monochromator graphite
_diffrn_radiation_source 'fine-focus sealed tube'
_diffrn_radiation_type MoK\a
_diffrn_radiation_wavelength 0.71073
_diffrn_reflns_av_R_equivalents 0.0581
_diffrn_reflns_av_sigmaI/netI 0.0348
_diffrn_reflns_limit_h_max 18
_diffrn_reflns_limit_h_min -18
_diffrn_reflns_limit_k_max 9
_diffrn_reflns_limit_k_min -9
_diffrn_reflns_limit_l_max 20
_diffrn_reflns_limit_l_min -20
_diffrn_reflns_number 33274
_diffrn_reflns_theta_full 27.87
_diffrn_reflns_theta_max 27.87
_diffrn_reflns_theta_min 3.46
_diffrn_standards_decay_% 0
_diffrn_standards_interval_count 0
_diffrn_standards_interval_time 0
_diffrn_standards_number 0
_exptl_absorpt_coefficient_mu 1.175
_exptl_absorpt_correction_T_max 0.7421
_exptl_absorpt_correction_T_min 0.6199
_exptl_absorpt_correction_type empirical
_exptl_absorpt_process_details '(Blessing, 1995)'
_exptl_crystal_colour orange
_exptl_crystal_density_diffrn 1.732
_exptl_crystal_density_method 'not measured'
_exptl_crystal_description block
_exptl_crystal_F_000 800
_exptl_crystal_size_max 0.45
_exptl_crystal_size_mid 0.35
_exptl_crystal_size_min 0.27
_refine_diff_density_max 0.375
_refine_diff_density_min -0.381
_refine_ls_extinction_coef 0.0134(9)
_refine_ls_extinction_expression Fc^*^=kFc[1+0.001xFc^2^\l^3^/sin(2\q)]^-1/4^
_refine_ls_extinction_method SHELXL97
_refine_ls_goodness_of_fit_ref 1.046
_refine_ls_hydrogen_treatment constr
_refine_ls_matrix_type full
_refine_ls_number_parameters 163
_refine_ls_number_reflns 3521
_refine_ls_number_restraints 1
_refine_ls_restrained_S_all 1.046
_refine_ls_R_factor_all 0.0541
_refine_ls_R_factor_gt 0.0309
_refine_ls_shift/su_max 0.001
_refine_ls_shift/su_mean 0.000
_refine_ls_structure_factor_coef Fsqd
_refine_ls_weighting_details 'calc w=1/[\s^2^(Fo^2^)+(0.0383P)^2^+0.2485P] where P=(Fo^2^+2Fc^2^)/3'
_refine_ls_weighting_scheme calc
_refine_ls_wR_factor_gt 0.0739
_refine_ls_wR_factor_ref 0.0793
_reflns_number_gt 2515
_reflns_number_total 3521
_reflns_threshold_expression I>2\s(I)
_cod_data_source_file cv6415.cif
_cod_data_source_block I
_cod_original_sg_symbol_H-M 'P 21/n'
_cod_database_code 2204866
_cod_database_fobs_code 2204866

loop_
_symmetry_equiv_pos_as_xyz
'x, y, z'
'-x+1/2, y+1/2, -z+1/2'
'-x, -y, -z'
'x-1/2, -y-1/2, z-1/2'

loop_
_atom_site_label
_atom_site_fract_x
_atom_site_fract_y
_atom_site_fract_z
_atom_site_U_iso_or_equiv
_atom_site_adp_type
_atom_site_calc_flag
_atom_site_refinement_flags
_atom_site_occupancy
_atom_site_type_symbol
S1 0.38160(4) 0.56949(8) 0.17051(4) 0.04475(16) Uani d . 1 S
S2 0.49020(4) 0.25570(8) 0.24089(4) 0.04678(16) Uani d . 1 S
S3 0.26402(4) 0.54055(9) 0.32811(4) 0.04963(17) Uani d . 1 S
S4 0.38388(5) 0.23792(9) 0.39745(4) 0.05367(18) Uani d . 1 S
S5 0.52939(5) 0.67385(8) 0.07204(4) 0.04526(16) Uani d . 1 S
S6 0.64932(4) 0.31553(8) 0.14828(4) 0.04037(15) Uani d . 1 S
S7 0.22441(5) 0.62280(10) 0.50320(5) 0.0624(2) Uani d . 1 S
S8 0.36593(6) 0.28489(13) 0.58361(5) 0.0795(3) Uani d . 1 S
C1 0.40249(14) 0.4084(3) 0.25144(14) 0.0378(5) Uani d . 1 C
C2 0.35611(15) 0.3986(3) 0.31602(14) 0.0401(5) Uani d . 1 C
C3 0.49566(14) 0.5341(3) 0.14575(13) 0.0343(4) Uani d . 1 C
C4 0.54498(14) 0.3898(3) 0.17754(13) 0.0337(4) Uani d . 1 C
C5 0.28543(17) 0.4968(3) 0.44257(16) 0.0471(6) Uani d . 1 C
C6 0.34107(18) 0.3592(3) 0.47454(16) 0.0488(6) Uani d . 1 C
C7 0.5099(2) 0.8795(3) 0.1168(2) 0.0719(8) Uani d . 1 C
H7A 0.5257 0.9816 0.0828 0.108 Uiso calc R 1 H
H7B 0.5515 0.8868 0.1769 0.108 Uiso calc R 1 H
H7C 0.4414 0.8881 0.1165 0.108 Uiso calc R 1 H
C8 0.7274(2) 0.2473(4) 0.25400(17) 0.0679(8) Uani d . 1 C
H8A 0.7896 0.2017 0.2475 0.102 Uiso calc R 1 H
H8B 0.6956 0.1491 0.2783 0.102 Uiso calc R 1 H
H8C 0.7392 0.3542 0.2933 0.102 Uiso calc R 1 H
C9 0.2912(2) 0.8203(4) 0.51300(18) 0.0623(7) Uani d . 1 C
H9A 0.2666 0.9111 0.5471 0.093 Uiso calc R 1 H
H9B 0.2860 0.8707 0.4550 0.093 Uiso calc R 1 H
H9C 0.3596 0.7928 0.5425 0.093 Uiso calc R 1 H
C10 0.4884(2) 0.2056(5) 0.6073(2) 0.0779(9) Uani d . 1 C
H10A 0.5096 0.1598 0.6674 0.117 Uiso calc R 1 H
H10B 0.5307 0.3078 0.6004 0.117 Uiso calc R 1 H
H10C 0.4925 0.1054 0.5672 0.117 Uiso calc R 1 H

loop_
_atom_site_aniso_label
_atom_site_aniso_U_11
_atom_site_aniso_U_22
_atom_site_aniso_U_33
_atom_site_aniso_U_12
_atom_site_aniso_U_13
_atom_site_aniso_U_23
S1 0.0437(3) 0.0421(3) 0.0525(3) 0.0093(2) 0.0202(3) 0.0021(2)
S2 0.0585(3) 0.0299(3) 0.0651(4) 0.0054(2) 0.0390(3) 0.0040(2)
S3 0.0465(3) 0.0511(3) 0.0575(4) 0.0088(3) 0.0248(3) -0.0046(3)
S4 0.0653(4) 0.0432(3) 0.0662(4) 0.0076(3) 0.0411(3) 0.0051(3)
S5 0.0624(4) 0.0347(3) 0.0429(3) 0.0007(3) 0.0217(3) 0.0032(2)
S6 0.0422(3) 0.0404(3) 0.0438(3) 0.0065(2) 0.0208(2) 0.0011(2)
S7 0.0638(4) 0.0603(4) 0.0789(5) -0.0079(3) 0.0461(4) -0.0244(3)
S8 0.0858(5) 0.1014(6) 0.0674(5) 0.0096(4) 0.0482(4) 0.0213(4)
C1 0.0397(11) 0.0308(10) 0.0473(12) -0.0001(8) 0.0191(10) -0.0047(9)
C2 0.0407(11) 0.0344(11) 0.0508(13) -0.0006(9) 0.0219(10) -0.0053(9)
C3 0.0397(11) 0.0305(10) 0.0351(11) -0.0007(8) 0.0142(9) -0.0025(8)
C4 0.0392(10) 0.0292(10) 0.0365(11) -0.0009(8) 0.0170(9) -0.0024(8)
C5 0.0480(13) 0.0458(13) 0.0576(14) -0.0058(11) 0.0313(11) -0.0117(11)
C6 0.0544(13) 0.0493(14) 0.0538(14) -0.0067(11) 0.0334(11) -0.0038(11)
C7 0.094(2) 0.0278(12) 0.107(2) 0.0068(13) 0.0500(18) 0.0045(13)
C8 0.0572(16) 0.088(2) 0.0592(16) 0.0287(14) 0.0177(13) 0.0160(15)
C9 0.0762(18) 0.0428(14) 0.0710(17) 0.0024(13) 0.0260(15) -0.0058(12)
C10 0.084(2) 0.083(2) 0.0621(17) 0.0021(17) 0.0126(16) 0.0018(16)

loop_
_atom_type_symbol
_atom_type_description
_atom_type_scat_dispersion_real
_atom_type_scat_dispersion_imag
_atom_type_scat_source
C C 0.0033 0.0016 'International Tables Vol C Tables 4.2.6.8 and 6.1.1.4'
H H 0.0000 0.0000 'International Tables Vol C Tables 4.2.6.8 and 6.1.1.4'
S S 0.1246 0.1234 'International Tables Vol C Tables 4.2.6.8 and 6.1.1.4'

loop_
_geom_angle_atom_site_label_1
_geom_angle_atom_site_label_2
_geom_angle_atom_site_label_3
_geom_angle
_geom_angle_publ_flag
C1 S1 C3 95.30(9) yes
C1 S2 C4 99.15(10) yes
C2 S3 C5 95.23(11) yes
C2 S4 C6 98.23(11) yes
C7 S5 C3 96.58(12) yes
C4 S6 C8 100.45(11) yes
C9 S7 C5 97.78(12) yes
C6 S8 C10 102.90(13) yes
C2 C1 S1 125.86(16) yes
C2 C1 S2 124.06(17) yes
S1 C1 S2 110.09(12) yes
C1 C2 S4 123.30(16) yes
C1 C2 S3 126.68(17) yes
S4 C2 S3 110.02(12) yes
C4 C3 S5 121.42(16) yes
C4 C3 S1 117.39(16) yes
S5 C3 S1 120.75(11) yes
C3 C4 S2 113.43(16) yes
C3 C4 S6 123.64(16) yes
S2 C4 S6 122.38(12) yes
C6 C5 S7 122.4(2) yes
C6 C5 S3 116.81(18) yes
S7 C5 S3 120.52(15) yes
C5 C6 S4 113.89(19) yes
C5 C6 S8 124.03(19) yes
S4 C6 S8 121.91(15) yes
S5 C7 H7A 109.5 no
S5 C7 H7B 109.5 no
H7A C7 H7B 109.5 no
S5 C7 H7C 109.5 no
H7A C7 H7C 109.5 no
H7B C7 H7C 109.5 no
S6 C8 H8A 109.5 no
S6 C8 H8B 109.5 no
H8A C8 H8B 109.5 no
S6 C8 H8C 109.5 no
H8A C8 H8C 109.5 no
H8B C8 H8C 109.5 no
S7 C9 H9A 109.5 no
S7 C9 H9B 109.5 no
H9A C9 H9B 109.5 no
S7 C9 H9C 109.5 no
H9A C9 H9C 109.5 no
H9B C9 H9C 109.5 no
S8 C10 H10A 109.5 no
S8 C10 H10B 109.5 no
H10A C10 H10B 109.5 no
S8 C10 H10C 109.5 no
H10A C10 H10C 109.5 no
H10B C10 H10C 109.5 no

loop_
_geom_bond_atom_site_label_1
_geom_bond_atom_site_label_2
_geom_bond_distance
_geom_bond_publ_flag
S1 C1 1.669(2) yes
S1 C3 1.763(2) yes
S2 C1 1.678(2) yes
S2 C4 1.703(2) yes
S3 C2 1.687(2) yes
S3 C5 1.760(2) yes
S4 C2 1.672(2) yes
S4 C6 1.720(2) yes
S5 C7 1.671(2) yes
S5 C3 1.6849(19) yes
S6 C4 1.7305(19) yes
S6 C8 1.777(3) yes
S7 C9 1.665(3) yes
S7 C5 1.697(2) yes
S8 C6 1.727(2) yes
S8 C10 1.743(3) yes
C1 C2 1.348(3) yes
C3 C4 1.255(3) yes
C5 C6 1.261(3) yes
C7 H7A 0.9600 no
C7 H7B 0.9600 no
C7 H7C 0.9600 no
C8 H8A 0.9600 no
C8 H8B 0.9600 no
C8 H8C 0.9600 no
C9 H9A 0.9600 no
C9 H9B 0.9600 no
C9 H9C 0.9600 no
C10 H10A 0.9600 no
C10 H10B 0.9600 no
C10 H10C 0.9600 no

loop_
_geom_hbond_atom_site_label_D
_geom_hbond_atom_site_label_H
_geom_hbond_atom_site_label_A
_geom_hbond_site_symmetry_A
_geom_hbond_distance_DH
_geom_hbond_distance_HA
_geom_hbond_distance_DA
_geom_hbond_angle_DHA
_geom_hbond_publ_flag
C7 H7A S6 1_565 0.96 2.94 3.612(3) 128 no
C9 H9A S8 1_565 0.96 2.97 3.535(3) 119 no
C9 H9B S1 2 0.96 2.96 3.653(3) 130 no
C10 H10C S4 3_656 0.96 2.95 3.625(3) 129 no
C10 H10B S3 3_666 0.96 2.98 3.783(3) 142 no
C10 H10B C2 3_666 0.96 2.72 3.546(4) 145 no

loop_
_cod_related_entry_id
_cod_related_entry_database
_cod_related_entry_code
1 ChemSpider 550088
